data_7704557
loop_
_publ_author_name
'Watanabe, Lara K.'
'Wrixon, Justin D.'
'Ahmed, Zeinab S.'
'Hayward, John J.'
'Abbasi, Parisa'
'Pilkington, Melanie'
'Macdonald, Charles L. B.'
'Rawson, Jeremy M.'

_publ_section_title
;
 Oxidative addition of tetrathiocins to palladium(0) and platinum(0): a
 route to dithiolate coordination complexes.
;
_journal_issue 26
_journal_name_full 'Dalton transactions (Cambridge, England : 2003)'
_journal_page_first 9086
_journal_page_last 9093
_journal_paper_doi 10.1039/d0dt01678k
_journal_volume 49
_journal_year 2020
_chemical_formula_moiety 'C48 H46 Fe O5 P2 Pd S2, 2 (C H2 Cl2)'
_chemical_formula_sum 'C50 H50 Cl4 Fe O5 P2 Pd S2'
_chemical_formula_weight 1161.01
_space_group_crystal_system monoclinic
_space_group_IT_number 14
_space_group_name_Hall '-P 2ybc'
_space_group_name_H-M_alt 'P 1 21/c 1'
_atom_sites_solution_hydrogens geom
_atom_sites_solution_primary intrinsic
_atom_sites_solution_secondary difmap
_audit_creation_method SHELXL-2013
_audit_update_record
;
2019-12-13 deposited with the CCDC.	2020-05-25 downloaded from the CCDC.
;
_cell_angle_alpha 90
_cell_angle_beta 101.90(3)
_cell_angle_gamma 90
_cell_formula_units_Z 4
_cell_length_a 18.363(4)
_cell_length_b 19.821(4)
_cell_length_c 15.185(3)
_cell_measurement_reflns_used 9597
_cell_measurement_temperature 173(2)
_cell_measurement_theta_max 28.24
_cell_measurement_theta_min 2.83
_cell_volume 5408(2)
_computing_cell_refinement 'Bruker SAINT'
_computing_data_collection 'Bruker APEX2'
_computing_data_reduction 'Bruker SAINT'
_computing_molecular_graphics 'Bruker SHELXTL'
_computing_publication_material 'Bruker SHELXTL'
_computing_structure_refinement 'SHELXL-2014 (Sheldrick 2014)'
_computing_structure_solution 'SHELXS-97 (Sheldrick 2008)'
_diffrn_ambient_temperature 173(2)
_diffrn_measured_fraction_theta_full 0.972
_diffrn_measured_fraction_theta_max 0.999
_diffrn_measurement_device_type 'Bruker APEX III CCD with photon detector'
_diffrn_measurement_method 'phi and omega scans'
_diffrn_radiation_type MoK\a
_diffrn_radiation_wavelength 0.71073
_diffrn_reflns_av_R_equivalents 0.0632
_diffrn_reflns_av_unetI/netI 0.0215
_diffrn_reflns_Laue_measured_fraction_full 0.972
_diffrn_reflns_Laue_measured_fraction_max 0.999
_diffrn_reflns_limit_h_max 21
_diffrn_reflns_limit_h_min -21
_diffrn_reflns_limit_k_max 23
_diffrn_reflns_limit_k_min -23
_diffrn_reflns_limit_l_max 17
_diffrn_reflns_limit_l_min -18
_diffrn_reflns_number 150838
_diffrn_reflns_point_group_measured_fraction_full 0.972
_diffrn_reflns_point_group_measured_fraction_max 0.999
_diffrn_reflns_theta_full 25.242
_diffrn_reflns_theta_max 24.998
_diffrn_reflns_theta_min 2.834
_diffrn_source 'sealed tube'
_exptl_absorpt_coefficient_mu 0.977
_exptl_absorpt_correction_T_max 0.7457
_exptl_absorpt_correction_T_min 0.6236
_exptl_absorpt_correction_type multi-scan
_exptl_absorpt_process_details sadabs
_exptl_crystal_colour orange
_exptl_crystal_density_diffrn 1.426
_exptl_crystal_description block
_exptl_crystal_F_000 2368
_exptl_crystal_size_max 0.200
_exptl_crystal_size_mid 0.150
_exptl_crystal_size_min 0.100
_platon_squeeze_details
;
TITL JW_BC5dppf_a.res in P2(1)/c
CELL   18.3630   19.8210   15.1850     90.00    101.90     90.00
SPGR P21/c
# Solvent Accessible Volume =     700.4
# Electrons Found in S.A.V. =     241.0
# Note: Atoms in Void as Cxxx and Qxxx all others
C101 0.799 0.329 0.176 !      12.30 eA-3
C102 0.938 0.448 0.470 !       7.46 eA-3
C103 0.203 0.841 0.140 !       6.24 eA-3
C104 0.811 0.300 0.282 !       2.87 eA-3
Q105 0.441 0.613 0.172 !       2.56 eA-3
C106 0.019 0.489 0.452 !       2.04 eA-3
Q107 0.554 0.393 0.312 !       1.53 eA-3
Q108 0.217 0.113 0.362 !       1.44 eA-3
Q109 0.566 0.610 0.253 !       1.32 eA-3
Q110 0.378 0.269 0.294 !       1.29 eA-3
Q111 0.215 0.390 0.362 !       1.25 eA-3
Q112 0.263 0.245 0.288 !       1.25 eA-3
Q113 0.323 0.609 0.109 !       1.22 eA-3
Q114 0.608 0.874 0.150 !       1.16 eA-3
Q115 0.509 0.248 0.420 !       1.16 eA-3
Q116 0.400 0.140 0.357 !       1.14 eA-3
Q117 0.612 0.465 0.171 !       1.13 eA-3
Q118 0.029 0.294 0.437 !       1.07 eA-3
Q119 0.158 0.747 0.013 !       0.89 eA-3
Q120 0.670 0.390-0.001 !       0.86 eA-3
Q121 0.638 0.767 0.154 !       0.84 eA-3
Q122 0.498 0.139 0.389 !       0.84 eA-3
Q123 0.387 0.749 0.375 !       0.83 eA-3
Q124 0.219 0.363 0.248 !       0.81 eA-3
Q125 0.330 0.204 0.421 !       0.81 eA-3
Q126 0.607 0.766 0.121 !       0.79 eA-3
Q127 0.752 0.637 0.268 !       0.77 eA-3
Q128 0.769 0.097 0.194 !       0.77 eA-3
Q129 0.104 0.642 0.330 !       0.76 eA-3
Q130 0.158 0.247 0.064 !       0.76 eA-3
Q131 0.248 0.403 0.028 !       0.76 eA-3
Q132 0.610 0.735 0.158 !       0.76 eA-3
Q133 0.499 0.016 0.269 !       0.75 eA-3
C134 0.871 0.277 0.314 !       0.74 eA-3
Q135 0.440 0.498 0.170 !       0.73 eA-3
Q136 0.560 0.841 0.372 !       0.73 eA-3
Q137 0.450 0.716 0.210 !       0.72 eA-3
Q138 0.378 0.188 0.360 !       0.72 eA-3
Q139 0.484 0.421 0.390 !       0.72 eA-3
Q140 0.253 0.284 0.236 !       0.71 eA-3
Q141 0.341 0.395 0.437 !       0.70 eA-3
Q142 0.487 0.871 0.071 !       0.70 eA-3
Q143 0.128 0.236-0.005 !       0.70 eA-3
Q144 0.830 0.080 0.157 !       0.69 eA-3
Q145 0.968 0.752 0.013 !       0.69 eA-3
C146 0.257 0.826 0.361 !       0.68 eA-3
C147 0.249 0.901 0.289 !       0.68 eA-3
Q148 0.840 0.278 0.195 !       0.68 eA-3
Q149 0.197 0.281 0.335 !       0.66 eA-3
Q150 0.343 0.128 0.233 !       0.66 eA-3
Q151 0.570 0.657 0.381 !       0.66 eA-3
Q152 0.454 0.500 0.205 !       0.65 eA-3
Q153 0.731 0.966 0.315 !       0.64 eA-3
Q154 0.760 0.595 0.452 !       0.63 eA-3
Q155 0.301 0.046 0.391 !       0.63 eA-3
Q156 0.691 0.657 0.455 !       0.63 eA-3
Q157 0.140 0.658 0.060 !       0.63 eA-3
Q158 0.926 0.063 0.094 !       0.63 eA-3
Q159 0.660 0.362 0.169 !       0.63 eA-3
Q160 0.657 0.613 0.051 !       0.63 eA-3
Q161 0.997 0.645 0.025 !       0.62 eA-3
C162 0.726 0.267 0.294 !       0.62 eA-3
Q163 0.250 0.111 0.026 !       0.62 eA-3
Q164 0.609 0.843 0.235 !       0.62 eA-3
Q165 0.277 0.017 0.478 !       0.62 eA-3
Q166 0.178 0.547 0.269 !       0.61 eA-3
Q167 0.547 0.123 0.261 !       0.60 eA-3
Q168 0.718 0.750 0.379 !       0.60 eA-3
Q169 0.647 0.611 0.121 !       0.59 eA-3
Q170 0.036 0.765 0.280 !       0.59 eA-3
Q171 0.814 0.158 0.177 !       0.59 eA-3
C172 0.106 0.454 0.418 !       0.58 eA-3
Q173 0.455 0.732 0.117 !       0.58 eA-3
Q174 0.096 0.671 0.030 !       0.57 eA-3
Q175 0.887 0.875 0.138 !       0.57 eA-3
Q176 0.641 0.670 0.249 !       0.57 eA-3
Q177 0.065 0.887 0.116 !       0.57 eA-3
Q178 0.331 0.669 0.124 !       0.57 eA-3
Q179 0.060 0.935 0.473 !       0.56 eA-3
Q180 0.436 0.343 0.221 !       0.56 eA-3
Q181 0.170 0.627 0.018 !       0.56 eA-3
Q182 0.579 0.606 0.179 !       0.56 eA-3
Q183 0.036 0.422 0.271 !       0.56 eA-3
Q184 0.139 0.576 0.435 !       0.56 eA-3
Q185 0.687 0.603 0.312 !       0.56 eA-3
Q186 0.508 0.232 0.501 !       0.55 eA-3
Q187 0.535 0.285 0.285 !       0.55 eA-3
Q188 0.263 0.829 0.088 !       0.55 eA-3
Q189 0.610 0.811 0.126 !       0.55 eA-3
Q190 0.423 0.687 0.148 !       0.55 eA-3
Q191 0.663 0.109 0.000 !       0.55 eA-3
Q192 0.594 0.465 0.495 !       0.55 eA-3
Q193 0.734 0.095 0.139 !       0.55 eA-3
Q194 0.157 0.440 0.233 !       0.55 eA-3
Q195 0.619 0.379 0.414 !       0.55 eA-3
Q196 0.909 0.156 0.250 !       0.55 eA-3
Q197 0.609 0.112 0.173 !       0.54 eA-3
C198 0.767 0.280 0.061 !       0.54 eA-3
Q199 0.452 0.077 0.320 !       0.54 eA-3
;
_refine_diff_density_max 0.974
_refine_diff_density_min -0.865
_refine_diff_density_rms 0.105
_refine_ls_extinction_method none
_refine_ls_goodness_of_fit_ref 1.163
_refine_ls_hydrogen_treatment constr
_refine_ls_matrix_type full
_refine_ls_number_parameters 586
_refine_ls_number_reflns 9499
_refine_ls_number_restraints 0
_refine_ls_restrained_S_all 1.163
_refine_ls_R_factor_all 0.0657
_refine_ls_R_factor_gt 0.0438
_refine_ls_shift/su_max 0.001
_refine_ls_shift/su_mean 0.000
_refine_ls_structure_factor_coef Fsqd
_refine_ls_weighting_details 'w=1/[\s^2^(Fo^2^)+(0.0329P)^2^+25.3758P] where P=(Fo^2^+2Fc^2^)/3'
_refine_ls_weighting_scheme calc
_refine_ls_wR_factor_gt 0.0949
_refine_ls_wR_factor_ref 0.1197
_reflns_Friedel_coverage 0.000
_reflns_number_gt 7579
_reflns_number_total 9499
_reflns_threshold_expression 'I > 2\s(I)'
_cod_data_source_file d0dt01678k2.cif
_cod_data_source_block jw_bc5dppf_sq
_cod_depositor_comments 'Adding full bibliography for 7704546--7704563.cif.'
_cod_original_sg_symbol_H-M 'P 21/c'
_cod_database_code 7704557
_shelx_space_group_comment
;
The symmetry employed for this shelxl refinement is uniquely defined
by the following loop, which should always be used as a source of
symmetry information in preference to the above space-group names.
They are only intended as comments.
;
_shelx_estimated_absorpt_t_min 0.829
_shelx_estimated_absorpt_t_max 0.909
_shelxl_version_number 2013-3
_platon_squeeze_void_probe_radius 1.20

loop_
_space_group_symop_operation_xyz
'x, y, z'
'-x, y+1/2, -z+1/2'
'-x, -y, -z'
'x, -y-1/2, z-1/2'

loop_
_atom_site_label
_atom_site_type_symbol
_atom_site_fract_x
_atom_site_fract_y
_atom_site_fract_z
_atom_site_U_iso_or_equiv
_atom_site_adp_type
_atom_site_occupancy
_atom_site_site_symmetry_order
_atom_site_calc_flag
_atom_site_refinement_flags_posn
_atom_site_refinement_flags_adp
_atom_site_refinement_flags_occupancy
_atom_site_disorder_assembly
_atom_site_disorder_group
Pd01 Pd 0.38726(2) 0.25376(2) 0.34083(2) 0.01541(9) Uani 1 1 d . . . . .
Fe02 Fe 0.55618(3) 0.11095(3) 0.31963(4) 0.01707(14) Uani 1 1 d . . . . .
S2 S 0.39294(6) 0.36927(5) 0.34758(7) 0.0170(2) Uani 1 1 d . . . . .
P2 P 0.50984(6) 0.25072(5) 0.41801(7) 0.0133(2) Uani 1 1 d . . . . .
P1 P 0.37146(6) 0.13827(5) 0.31706(7) 0.0166(2) Uani 1 1 d . . . . .
S1 S 0.26261(6) 0.26281(6) 0.27618(9) 0.0280(3) Uani 1 1 d . . . . .
O1 O 0.08764(18) 0.46900(17) 0.2042(3) 0.0350(8) Uani 1 1 d . . . . .
O2 O -0.0373(2) 0.5313(2) 0.2407(3) 0.0507(11) Uani 1 1 d . . . . .
O3 O -0.0390(2) 0.6767(2) 0.2410(3) 0.0526(11) Uani 1 1 d . . . . .
O4 O 0.1201(2) 0.6834(2) 0.3055(3) 0.0573(12) Uani 1 1 d . . . . .
O5 O 0.19954(18) 0.55638(16) 0.2632(2) 0.0311(8) Uani 1 1 d . . . . .
C1 C 0.2454(2) 0.3506(2) 0.2729(3) 0.0209(9) Uani 1 1 d . . . . .
C2 C 0.1726(3) 0.3738(2) 0.2405(3) 0.0280(11) Uani 1 1 d . . . . .
H2 H 0.1336 0.3423 0.2209 0.034 Uiso 1 1 calc R U . . .
C3 C 0.1573(3) 0.4423(2) 0.2370(3) 0.0274(10) Uani 1 1 d . . . . .
C4 C 0.2150(2) 0.4878(2) 0.2659(3) 0.0231(10) Uani 1 1 d . . . . .
C5 C 0.2861(2) 0.4645(2) 0.2974(3) 0.0210(9) Uani 1 1 d . . . . .
H5 H 0.3251 0.4961 0.3166 0.025 Uiso 1 1 calc R U . . .
C6 C 0.3025(2) 0.3961(2) 0.3019(3) 0.0175(9) Uani 1 1 d . . . . .
C7 C 0.0249(3) 0.4305(3) 0.2157(5) 0.0470(15) Uani 1 1 d . . . . .
H7A H 0.0295 0.4181 0.2798 0.056 Uiso 1 1 calc R U . . .
H7B H 0.0213 0.3885 0.1796 0.056 Uiso 1 1 calc R U . . .
C8 C -0.0428(3) 0.4734(3) 0.1848(5) 0.0543(18) Uani 1 1 d . . . . .
H8A H -0.0460 0.4872 0.1214 0.065 Uiso 1 1 calc R U . . .
H8B H -0.0881 0.4475 0.1884 0.065 Uiso 1 1 calc R U . . .
C9 C -0.1018(3) 0.5719(3) 0.2185(6) 0.0596(19) Uani 1 1 d . . . . .
H9A H -0.1454 0.5471 0.2310 0.072 Uiso 1 1 calc R U . . .
H9B H -0.1117 0.5835 0.1537 0.072 Uiso 1 1 calc R U . . .
C10 C -0.0893(3) 0.6348(3) 0.2739(5) 0.0573(18) Uani 1 1 d . . . . .
H10A H -0.1372 0.6587 0.2707 0.069 Uiso 1 1 calc R U . . .
H10B H -0.0689 0.6231 0.3376 0.069 Uiso 1 1 calc R U . . .
C11 C -0.0011(4) 0.7234(3) 0.3050(5) 0.0554(17) Uani 1 1 d . . . . .
H11A H -0.0347 0.7377 0.3449 0.066 Uiso 1 1 calc R U . . .
H11B H 0.0117 0.7639 0.2732 0.066 Uiso 1 1 calc R U . . .
C12 C 0.0671(4) 0.6952(4) 0.3602(5) 0.0605(19) Uani 1 1 d . . . . .
H12A H 0.0879 0.7270 0.4091 0.073 Uiso 1 1 calc R U . . .
H12B H 0.0555 0.6523 0.3878 0.073 Uiso 1 1 calc R U . . .
C13 C 0.1871(4) 0.6538(4) 0.3516(6) 0.073(2) Uani 1 1 d . . . . .
H13A H 0.1967 0.6685 0.4153 0.088 Uiso 1 1 calc R U . . .
H13B H 0.2286 0.6704 0.3250 0.088 Uiso 1 1 calc R U . . .
C14 C 0.1864(5) 0.5802(3) 0.3486(5) 0.067(2) Uani 1 1 d . . . . .
H14A H 0.2254 0.5623 0.3980 0.080 Uiso 1 1 calc R U . . .
H14B H 0.1376 0.5635 0.3574 0.080 Uiso 1 1 calc R U . . .
C21 C 0.3189(2) 0.0931(2) 0.3884(3) 0.0214(9) Uani 1 1 d . . . . .
C22 C 0.3207(3) 0.0227(2) 0.3924(3) 0.0280(10) Uani 1 1 d . . . . .
H22 H 0.3490 -0.0018 0.3574 0.034 Uiso 1 1 calc R U . . .
C23 C 0.2814(3) -0.0118(3) 0.4470(4) 0.0370(12) Uani 1 1 d . . . . .
H23 H 0.2813 -0.0597 0.4472 0.044 Uiso 1 1 calc R U . . .
C24 C 0.2425(3) 0.0229(3) 0.5012(4) 0.0431(14) Uani 1 1 d . . . . .
H24 H 0.2168 -0.0011 0.5396 0.052 Uiso 1 1 calc R U . . .
C25 C 0.2410(3) 0.0925(3) 0.4997(4) 0.0391(13) Uani 1 1 d . . . . .
H25 H 0.2146 0.1164 0.5374 0.047 Uiso 1 1 calc R U . . .
C26 C 0.2783(3) 0.1278(3) 0.4426(3) 0.0287(11) Uani 1 1 d . . . . .
H26 H 0.2760 0.1757 0.4406 0.034 Uiso 1 1 calc R U . . .
C31 C 0.3218(2) 0.1233(2) 0.2009(3) 0.0180(9) Uani 1 1 d . . . . .
C32 C 0.2700(3) 0.0721(2) 0.1778(3) 0.0250(10) Uani 1 1 d . . . . .
H32 H 0.2573 0.0444 0.2233 0.030 Uiso 1 1 calc R U . . .
C33 C 0.2366(3) 0.0614(3) 0.0882(3) 0.0343(12) Uani 1 1 d . . . . .
H33 H 0.2006 0.0267 0.0731 0.041 Uiso 1 1 calc R U . . .
C34 C 0.2551(3) 0.1003(3) 0.0209(3) 0.0342(12) Uani 1 1 d . . . . .
H34 H 0.2317 0.0929 -0.0402 0.041 Uiso 1 1 calc R U . . .
C35 C 0.3083(3) 0.1504(3) 0.0437(3) 0.0345(12) Uani 1 1 d . . . . .
H35 H 0.3227 0.1766 -0.0022 0.041 Uiso 1 1 calc R U . . .
C36 C 0.3405(3) 0.1625(2) 0.1329(3) 0.0272(10) Uani 1 1 d . . . . .
H36 H 0.3757 0.1979 0.1479 0.033 Uiso 1 1 calc R U . . .
C41 C 0.5175(2) 0.2088(2) 0.5267(3) 0.0189(9) Uani 1 1 d . . . . .
C42 C 0.5861(3) 0.1952(2) 0.5827(3) 0.0238(10) Uani 1 1 d . . . . .
H42 H 0.6306 0.2115 0.5675 0.029 Uiso 1 1 calc R U . . .
C43 C 0.5896(3) 0.1578(2) 0.6607(3) 0.0277(11) Uani 1 1 d . . . . .
H43 H 0.6365 0.1465 0.6972 0.033 Uiso 1 1 calc R U . . .
C44 C 0.5249(3) 0.1372(2) 0.6855(3) 0.0315(12) Uani 1 1 d . . . . .
H44 H 0.5276 0.1116 0.7390 0.038 Uiso 1 1 calc R U . . .
C45 C 0.4561(3) 0.1533(2) 0.6331(3) 0.0284(11) Uani 1 1 d . . . . .
H45 H 0.4117 0.1402 0.6514 0.034 Uiso 1 1 calc R U . . .
C46 C 0.4527(3) 0.1890(2) 0.5534(3) 0.0228(9) Uani 1 1 d . . . . .
H46 H 0.4056 0.1999 0.5169 0.027 Uiso 1 1 calc R U . . .
C51 C 0.5555(2) 0.3313(2) 0.4495(3) 0.0179(9) Uani 1 1 d . . . . .
C52 C 0.6118(3) 0.3543(2) 0.4091(3) 0.0258(10) Uani 1 1 d . . . . .
H52 H 0.6302 0.3261 0.3680 0.031 Uiso 1 1 calc R U . . .
C53 C 0.6414(3) 0.4183(2) 0.4284(3) 0.0328(12) Uani 1 1 d . . . . .
H53 H 0.6796 0.4341 0.3999 0.039 Uiso 1 1 calc R U . . .
C54 C 0.6154(3) 0.4592(2) 0.4893(3) 0.0305(11) Uani 1 1 d . . . . .
H54 H 0.6354 0.5031 0.5023 0.037 Uiso 1 1 calc R U . . .
C55 C 0.5602(3) 0.4356(2) 0.5311(3) 0.0256(10) Uani 1 1 d . . . . .
H55 H 0.5428 0.4632 0.5736 0.031 Uiso 1 1 calc R U . . .
C56 C 0.5302(2) 0.3721(2) 0.5114(3) 0.0204(9) Uani 1 1 d . . . . .
H56 H 0.4922 0.3563 0.5401 0.025 Uiso 1 1 calc R U . . .
C61 C 0.4505(2) 0.0828(2) 0.3233(3) 0.0178(9) Uani 1 1 d . . . . .
C62 C 0.4739(2) 0.0515(2) 0.2477(3) 0.0207(9) Uani 1 1 d . . . . .
H62 H 0.4510 0.0567 0.1860 0.025 Uiso 1 1 calc R U . . .
C63 C 0.5380(2) 0.0113(2) 0.2829(3) 0.0229(10) Uani 1 1 d . . . . .
H63 H 0.5650 -0.0151 0.2483 0.028 Uiso 1 1 calc R U . . .
C64 C 0.5544(3) 0.0172(2) 0.3774(3) 0.0255(10) Uani 1 1 d . . . . .
H64 H 0.5944 -0.0044 0.4170 0.031 Uiso 1 1 calc R U . . .
C65 C 0.5012(2) 0.0607(2) 0.4037(3) 0.0208(9) Uani 1 1 d . . . . .
H65 H 0.4994 0.0730 0.4636 0.025 Uiso 1 1 calc R U . . .
C71 C 0.5713(2) 0.2083(2) 0.3584(3) 0.0173(9) Uani 1 1 d . . . . .
C72 C 0.5569(2) 0.2029(2) 0.2625(3) 0.0183(9) Uani 1 1 d . . . . .
H72 H 0.5162 0.2228 0.2221 0.022 Uiso 1 1 calc R U . . .
C73 C 0.6134(3) 0.1629(2) 0.2377(3) 0.0228(10) Uani 1 1 d . . . . .
H73 H 0.6172 0.1518 0.1779 0.027 Uiso 1 1 calc R U . . .
C74 C 0.6631(3) 0.1424(2) 0.3168(3) 0.0251(10) Uani 1 1 d . . . . .
H74 H 0.7061 0.1151 0.3195 0.030 Uiso 1 1 calc R U . . .
C75 C 0.6380(2) 0.1694(2) 0.3915(3) 0.0221(9) Uani 1 1 d . . . . .
H75 H 0.6610 0.1631 0.4529 0.026 Uiso 1 1 calc R U . . .
C1S C 0.0651(4) 0.6157(4) 0.1001(4) 0.0583(17) Uani 1 1 d . . . . .
H1S1 H 0.0544 0.6445 0.1492 0.070 Uiso 1 1 calc R U . . .
H1S2 H 0.0804 0.5707 0.1256 0.070 Uiso 1 1 calc R U . . .
Cl1 Cl -0.01600(13) 0.60748(13) 0.01610(14) 0.0890(7) Uani 1 1 d . . . . .
Cl2 Cl 0.13793(13) 0.65116(14) 0.05813(17) 0.0936(7) Uani 1 1 d . . . . .
C2S C 0.1147(4) 0.2378(4) -0.0609(5) 0.0614(18) Uani 1 1 d . . . . .
H2S1 H 0.1030 0.2819 -0.0912 0.074 Uiso 1 1 calc R U . . .
H2S2 H 0.1490 0.2134 -0.0922 0.074 Uiso 1 1 calc R U . . .
Cl3 Cl 0.15882(9) 0.25136(8) 0.05179(11) 0.0538(4) Uani 1 1 d . . . . .
Cl4 Cl 0.03327(17) 0.19162(16) -0.06919(16) 0.1130(10) Uani 1 1 d . . . . .

loop_
_atom_site_aniso_label
_atom_site_aniso_U_11
_atom_site_aniso_U_22
_atom_site_aniso_U_33
_atom_site_aniso_U_23
_atom_site_aniso_U_13
_atom_site_aniso_U_12
Pd01 0.01571(17) 0.01079(16) 0.01992(17) -0.00080(12) 0.00407(12) 0.00035(12)
Fe02 0.0184(3) 0.0109(3) 0.0221(3) -0.0012(2) 0.0046(2) 0.0005(2)
S2 0.0159(5) 0.0111(5) 0.0252(5) 0.0007(4) 0.0067(4) 0.0004(4)
P2 0.0156(5) 0.0092(5) 0.0146(5) -0.0003(4) 0.0024(4) -0.0001(4)
P1 0.0178(5) 0.0118(5) 0.0220(6) -0.0013(4) 0.0082(4) -0.0007(4)
S1 0.0165(5) 0.0155(5) 0.0475(7) -0.0034(5) -0.0036(5) 0.0002(4)
O1 0.0190(17) 0.0257(18) 0.057(2) 0.0029(16) -0.0005(16) 0.0038(14)
O2 0.030(2) 0.054(3) 0.069(3) 0.001(2) 0.013(2) 0.0164(19)
O3 0.047(3) 0.059(3) 0.053(3) 0.002(2) 0.015(2) 0.011(2)
O4 0.045(2) 0.052(3) 0.072(3) -0.019(2) 0.006(2) 0.023(2)
O5 0.0299(18) 0.0173(16) 0.047(2) 0.0009(15) 0.0091(16) 0.0072(14)
C1 0.021(2) 0.019(2) 0.022(2) 0.0016(17) 0.0028(18) 0.0083(18)
C2 0.022(2) 0.023(2) 0.038(3) -0.006(2) 0.002(2) -0.0010(19)
C3 0.019(2) 0.028(3) 0.034(3) 0.000(2) 0.004(2) 0.0047(19)
C4 0.023(2) 0.021(2) 0.026(2) 0.0031(18) 0.0063(19) 0.0036(18)
C5 0.023(2) 0.018(2) 0.024(2) 0.0008(18) 0.0088(18) 0.0009(18)
C6 0.019(2) 0.021(2) 0.014(2) 0.0019(16) 0.0059(16) 0.0072(17)
C7 0.022(3) 0.033(3) 0.085(5) 0.001(3) 0.007(3) 0.005(2)
C8 0.020(3) 0.037(3) 0.100(5) -0.006(3) 0.001(3) 0.004(2)
C9 0.026(3) 0.049(4) 0.104(6) 0.004(4) 0.014(3) 0.014(3)
C10 0.035(3) 0.057(4) 0.085(5) 0.003(4) 0.025(3) 0.019(3)
C11 0.055(4) 0.045(4) 0.070(4) -0.009(3) 0.020(3) 0.019(3)
C12 0.060(4) 0.067(5) 0.055(4) -0.018(3) 0.012(3) 0.023(4)
C13 0.049(4) 0.066(5) 0.092(6) -0.044(4) -0.013(4) 0.022(4)
C14 0.094(6) 0.046(4) 0.051(4) -0.013(3) -0.006(4) 0.031(4)
C21 0.017(2) 0.024(2) 0.022(2) 0.0019(18) 0.0023(17) -0.0055(18)
C22 0.029(3) 0.021(2) 0.032(3) 0.005(2) 0.003(2) -0.003(2)
C23 0.037(3) 0.031(3) 0.043(3) 0.014(2) 0.007(2) -0.009(2)
C24 0.037(3) 0.054(4) 0.039(3) 0.021(3) 0.011(3) -0.005(3)
C25 0.029(3) 0.057(4) 0.034(3) -0.002(3) 0.013(2) -0.002(3)
C26 0.022(2) 0.034(3) 0.032(3) -0.002(2) 0.009(2) -0.003(2)
C31 0.019(2) 0.017(2) 0.017(2) -0.0040(16) 0.0021(17) 0.0027(17)
C32 0.026(2) 0.020(2) 0.028(2) -0.0013(19) 0.0028(19) -0.0013(19)
C33 0.031(3) 0.032(3) 0.036(3) -0.012(2) -0.002(2) -0.004(2)
C34 0.038(3) 0.040(3) 0.023(2) -0.004(2) 0.003(2) 0.016(2)
C35 0.043(3) 0.040(3) 0.024(3) 0.008(2) 0.015(2) 0.008(2)
C36 0.028(3) 0.026(2) 0.029(3) 0.000(2) 0.008(2) 0.000(2)
C41 0.029(2) 0.013(2) 0.014(2) 0.0012(16) 0.0025(17) -0.0020(17)
C42 0.030(3) 0.020(2) 0.022(2) -0.0045(18) 0.0047(19) 0.0008(19)
C43 0.038(3) 0.021(2) 0.021(2) 0.0026(18) -0.002(2) 0.006(2)
C44 0.055(3) 0.016(2) 0.023(2) 0.0016(19) 0.008(2) -0.011(2)
C45 0.045(3) 0.021(2) 0.021(2) -0.0052(19) 0.011(2) -0.016(2)
C46 0.025(2) 0.020(2) 0.023(2) -0.0046(18) 0.0037(18) -0.0067(18)
C51 0.021(2) 0.0101(19) 0.020(2) -0.0002(16) -0.0022(17) 0.0009(16)
C52 0.027(2) 0.026(2) 0.024(2) -0.0013(19) 0.0077(19) -0.005(2)
C53 0.038(3) 0.028(3) 0.033(3) -0.001(2) 0.007(2) -0.016(2)
C54 0.038(3) 0.018(2) 0.031(3) -0.005(2) -0.004(2) -0.009(2)
C55 0.035(3) 0.016(2) 0.022(2) -0.0057(18) -0.001(2) 0.002(2)
C56 0.024(2) 0.018(2) 0.017(2) -0.0008(17) 0.0003(18) -0.0026(18)
C61 0.021(2) 0.0103(19) 0.022(2) 0.0015(16) 0.0044(17) -0.0014(16)
C62 0.024(2) 0.015(2) 0.024(2) -0.0051(17) 0.0066(18) -0.0007(17)
C63 0.021(2) 0.014(2) 0.038(3) -0.0093(19) 0.014(2) -0.0031(17)
C64 0.027(2) 0.013(2) 0.035(3) 0.0041(19) 0.001(2) -0.0018(18)
C65 0.024(2) 0.013(2) 0.025(2) 0.0058(17) 0.0057(18) 0.0006(17)
C71 0.013(2) 0.016(2) 0.024(2) -0.0067(17) 0.0050(17) -0.0055(16)
C72 0.018(2) 0.014(2) 0.022(2) 0.0013(16) 0.0015(17) -0.0039(16)
C73 0.028(2) 0.018(2) 0.026(2) -0.0029(18) 0.0136(19) -0.0025(18)
C74 0.020(2) 0.018(2) 0.037(3) -0.0054(19) 0.007(2) -0.0020(18)
C75 0.021(2) 0.018(2) 0.026(2) -0.0014(18) 0.0013(18) 0.0010(18)
C1S 0.060(4) 0.065(4) 0.050(4) 0.008(3) 0.010(3) 0.014(3)
Cl1 0.0840(15) 0.1030(17) 0.0674(13) -0.0124(12) -0.0139(11) 0.0249(13)
Cl2 0.0828(15) 0.1103(18) 0.0910(16) 0.0412(14) 0.0253(12) 0.0077(13)
C2S 0.063(4) 0.073(5) 0.050(4) 0.007(3) 0.018(3) 0.004(4)
Cl3 0.0552(9) 0.0527(9) 0.0552(9) 0.0044(7) 0.0153(7) 0.0087(7)
Cl4 0.128(2) 0.135(2) 0.0744(15) -0.0191(15) 0.0164(14) -0.0680(19)

loop_
_atom_type_symbol
_atom_type_description
_atom_type_scat_dispersion_real
_atom_type_scat_dispersion_imag
_atom_type_scat_source
C C 0.0033 0.0016 'International Tables Vol C Tables 4.2.6.8 and 6.1.1.4'
H H 0.0000 0.0000 'International Tables Vol C Tables 4.2.6.8 and 6.1.1.4'
O O 0.0106 0.0060 'International Tables Vol C Tables 4.2.6.8 and 6.1.1.4'
P P 0.1023 0.0942 'International Tables Vol C Tables 4.2.6.8 and 6.1.1.4'
S S 0.1246 0.1234 'International Tables Vol C Tables 4.2.6.8 and 6.1.1.4'
Fe Fe 0.3463 0.8444 'International Tables Vol C Tables 4.2.6.8 and 6.1.1.4'
Pd Pd -0.9988 1.0072 'International Tables Vol C Tables 4.2.6.8 and 6.1.1.4'
Cl Cl 0.1484 0.1585 'International Tables Vol C Tables 4.2.6.8 and 6.1.1.4'

loop_
_geom_angle_atom_site_label_1
_geom_angle_atom_site_label_2
_geom_angle_atom_site_label_3
_geom_angle
_geom_angle_site_symmetry_1
_geom_angle_site_symmetry_3
_geom_angle_publ_flag
S2 Pd01 S1 88.48(4) . . ?
S2 Pd01 P2 88.45(4) . . ?
S1 Pd01 P2 174.20(4) . . ?
S2 Pd01 P1 172.96(4) . . ?
S1 Pd01 P1 85.94(4) . . ?
P2 Pd01 P1 97.47(4) . . ?
C72 Fe02 C71 41.44(17) . . ?
C72 Fe02 C75 69.23(17) . . ?
C71 Fe02 C75 41.86(17) . . ?
C72 Fe02 C61 110.54(17) . . ?
C71 Fe02 C61 109.23(16) . . ?
C75 Fe02 C61 138.44(18) . . ?
C72 Fe02 C65 139.19(17) . . ?
C71 Fe02 C65 109.90(17) . . ?
C75 Fe02 C65 110.46(18) . . ?
C61 Fe02 C65 41.49(17) . . ?
C72 Fe02 C62 111.14(17) . . ?
C71 Fe02 C62 138.47(17) . . ?
C75 Fe02 C62 179.62(19) . . ?
C61 Fe02 C62 41.57(17) . . ?
C65 Fe02 C62 69.32(18) . . ?
C72 Fe02 C64 179.49(19) . . ?
C71 Fe02 C64 138.76(18) . . ?
C75 Fe02 C64 111.22(18) . . ?
C61 Fe02 C64 68.98(17) . . ?
C65 Fe02 C64 40.52(18) . . ?
C62 Fe02 C64 68.41(18) . . ?
C72 Fe02 C63 139.82(18) . . ?
C71 Fe02 C63 177.97(17) . . ?
C75 Fe02 C63 138.91(18) . . ?
C61 Fe02 C63 69.01(17) . . ?
C65 Fe02 C63 68.13(18) . . ?
C62 Fe02 C63 40.75(17) . . ?
C64 Fe02 C63 39.96(18) . . ?
C72 Fe02 C73 40.59(17) . . ?
C71 Fe02 C73 69.02(17) . . ?
C75 Fe02 C73 68.04(18) . . ?
C61 Fe02 C73 139.67(18) . . ?
C65 Fe02 C73 178.50(19) . . ?
C62 Fe02 C73 112.19(18) . . ?
C64 Fe02 C73 139.71(18) . . ?
C63 Fe02 C73 112.95(17) . . ?
C72 Fe02 C74 68.20(18) . . ?
C71 Fe02 C74 69.15(17) . . ?
C75 Fe02 C74 40.38(18) . . ?
C61 Fe02 C74 178.37(17) . . ?
C65 Fe02 C74 138.87(19) . . ?
C62 Fe02 C74 139.63(18) . . ?
C64 Fe02 C74 112.29(19) . . ?
C63 Fe02 C74 112.62(17) . . ?
C73 Fe02 C74 39.93(19) . . ?
C6 S2 Pd01 104.82(15) . . ?
C71 P2 C51 103.86(19) . . ?
C71 P2 C41 107.6(2) . . ?
C51 P2 C41 102.48(19) . . ?
C71 P2 Pd01 113.85(14) . . ?
C51 P2 Pd01 117.21(14) . . ?
C41 P2 Pd01 110.80(15) . . ?
C61 P1 C21 100.8(2) . . ?
C61 P1 C31 100.74(19) . . ?
C21 P1 C31 105.8(2) . . ?
C61 P1 Pd01 121.13(14) . . ?
C21 P1 Pd01 117.05(15) . . ?
C31 P1 Pd01 109.25(14) . . ?
C1 S1 Pd01 104.17(15) . . ?
C3 O1 C7 117.6(4) . . ?
C9 O2 C8 111.4(5) . . ?
C10 O3 C11 114.0(5) . . ?
C13 O4 C12 114.2(6) . . ?
C4 O5 C14 111.4(4) . . ?
C6 C1 C2 120.2(4) . . ?
C6 C1 S1 120.9(3) . . ?
C2 C1 S1 119.0(3) . . ?
C3 C2 C1 120.4(4) . . ?
C3 C2 H2 119.8 . . ?
C1 C2 H2 119.8 . . ?
O1 C3 C2 123.8(4) . . ?
O1 C3 C4 117.0(4) . . ?
C2 C3 C4 119.2(4) . . ?
C5 C4 O5 120.9(4) . . ?
C5 C4 C3 119.9(4) . . ?
O5 C4 C3 119.2(4) . . ?
C4 C5 C6 121.7(4) . . ?
C4 C5 H5 119.1 . . ?
C6 C5 H5 119.1 . . ?
C1 C6 C5 118.6(4) . . ?
C1 C6 S2 121.6(3) . . ?
C5 C6 S2 119.8(3) . . ?
O1 C7 C8 107.3(5) . . ?
O1 C7 H7A 110.3 . . ?
C8 C7 H7A 110.3 . . ?
O1 C7 H7B 110.3 . . ?
C8 C7 H7B 110.3 . . ?
H7A C7 H7B 108.5 . . ?
O2 C8 C7 108.6(5) . . ?
O2 C8 H8A 110.0 . . ?
C7 C8 H8A 110.0 . . ?
O2 C8 H8B 110.0 . . ?
C7 C8 H8B 110.0 . . ?
H8A C8 H8B 108.3 . . ?
O2 C9 C10 108.5(5) . . ?
O2 C9 H9A 110.0 . . ?
C10 C9 H9A 110.0 . . ?
O2 C9 H9B 110.0 . . ?
C10 C9 H9B 110.0 . . ?
H9A C9 H9B 108.4 . . ?
O3 C10 C9 109.1(6) . . ?
O3 C10 H10A 109.9 . . ?
C9 C10 H10A 109.9 . . ?
O3 C10 H10B 109.9 . . ?
C9 C10 H10B 109.9 . . ?
H10A C10 H10B 108.3 . . ?
O3 C11 C12 112.5(5) . . ?
O3 C11 H11A 109.1 . . ?
C12 C11 H11A 109.1 . . ?
O3 C11 H11B 109.1 . . ?
C12 C11 H11B 109.1 . . ?
H11A C11 H11B 107.8 . . ?
O4 C12 C11 109.7(6) . . ?
O4 C12 H12A 109.7 . . ?
C11 C12 H12A 109.7 . . ?
O4 C12 H12B 109.7 . . ?
C11 C12 H12B 109.7 . . ?
H12A C12 H12B 108.2 . . ?
O4 C13 C14 113.5(6) . . ?
O4 C13 H13A 108.9 . . ?
C14 C13 H13A 108.9 . . ?
O4 C13 H13B 108.9 . . ?
C14 C13 H13B 108.9 . . ?
H13A C13 H13B 107.7 . . ?
O5 C14 C13 110.7(6) . . ?
O5 C14 H14A 109.5 . . ?
C13 C14 H14A 109.5 . . ?
O5 C14 H14B 109.5 . . ?
C13 C14 H14B 109.5 . . ?
H14A C14 H14B 108.1 . . ?
C22 C21 C26 118.5(4) . . ?
C22 C21 P1 120.3(4) . . ?
C26 C21 P1 121.2(4) . . ?
C23 C22 C21 120.5(5) . . ?
C23 C22 H22 119.8 . . ?
C21 C22 H22 119.8 . . ?
C24 C23 C22 120.6(5) . . ?
C24 C23 H23 119.7 . . ?
C22 C23 H23 119.7 . . ?
C25 C24 C23 119.9(5) . . ?
C25 C24 H24 120.0 . . ?
C23 C24 H24 120.0 . . ?
C24 C25 C26 120.1(5) . . ?
C24 C25 H25 120.0 . . ?
C26 C25 H25 120.0 . . ?
C25 C26 C21 120.4(5) . . ?
C25 C26 H26 119.8 . . ?
C21 C26 H26 119.8 . . ?
C32 C31 C36 118.8(4) . . ?
C32 C31 P1 122.8(3) . . ?
C36 C31 P1 118.3(3) . . ?
C31 C32 C33 120.1(4) . . ?
C31 C32 H32 119.9 . . ?
C33 C32 H32 119.9 . . ?
C34 C33 C32 121.0(5) . . ?
C34 C33 H33 119.5 . . ?
C32 C33 H33 119.5 . . ?
C33 C34 C35 118.9(5) . . ?
C33 C34 H34 120.5 . . ?
C35 C34 H34 120.5 . . ?
C36 C35 C34 120.4(5) . . ?
C36 C35 H35 119.8 . . ?
C34 C35 H35 119.8 . . ?
C35 C36 C31 120.7(5) . . ?
C35 C36 H36 119.7 . . ?
C31 C36 H36 119.7 . . ?
C46 C41 C42 119.2(4) . . ?
C46 C41 P2 118.7(3) . . ?
C42 C41 P2 122.1(3) . . ?
C43 C42 C41 120.1(4) . . ?
C43 C42 H42 120.0 . . ?
C41 C42 H42 120.0 . . ?
C44 C43 C42 120.0(5) . . ?
C44 C43 H43 120.0 . . ?
C42 C43 H43 120.0 . . ?
C43 C44 C45 120.7(4) . . ?
C43 C44 H44 119.7 . . ?
C45 C44 H44 119.7 . . ?
C44 C45 C46 119.2(5) . . ?
C44 C45 H45 120.4 . . ?
C46 C45 H45 120.4 . . ?
C41 C46 C45 120.6(4) . . ?
C41 C46 H46 119.7 . . ?
C45 C46 H46 119.7 . . ?
C52 C51 C56 119.5(4) . . ?
C52 C51 P2 121.2(3) . . ?
C56 C51 P2 119.2(3) . . ?
C51 C52 C53 120.3(4) . . ?
C51 C52 H52 119.9 . . ?
C53 C52 H52 119.9 . . ?
C54 C53 C52 120.1(5) . . ?
C54 C53 H53 120.0 . . ?
C52 C53 H53 120.0 . . ?
C55 C54 C53 119.6(4) . . ?
C55 C54 H54 120.2 . . ?
C53 C54 H54 120.2 . . ?
C56 C55 C54 120.3(4) . . ?
C56 C55 H55 119.8 . . ?
C54 C55 H55 119.8 . . ?
C55 C56 C51 120.2(4) . . ?
C55 C56 H56 119.9 . . ?
C51 C56 H56 119.9 . . ?
C65 C61 C62 107.1(4) . . ?
C65 C61 P1 126.9(3) . . ?
C62 C61 P1 125.9(3) . . ?
C65 C61 Fe02 69.7(2) . . ?
C62 C61 Fe02 69.8(2) . . ?
P1 C61 Fe02 126.4(2) . . ?
C63 C62 C61 107.4(4) . . ?
C63 C62 Fe02 70.2(2) . . ?
C61 C62 Fe02 68.7(2) . . ?
C63 C62 H62 126.3 . . ?
C61 C62 H62 126.3 . . ?
Fe02 C62 H62 126.3 . . ?
C64 C63 C62 108.8(4) . . ?
C64 C63 Fe02 69.9(2) . . ?
C62 C63 Fe02 69.0(2) . . ?
C64 C63 H63 125.6 . . ?
C62 C63 H63 125.6 . . ?
Fe02 C63 H63 127.0 . . ?
C63 C64 C65 108.7(4) . . ?
C63 C64 Fe02 70.1(3) . . ?
C65 C64 Fe02 69.1(2) . . ?
C63 C64 H64 125.6 . . ?
C65 C64 H64 125.6 . . ?
Fe02 C64 H64 126.7 . . ?
C64 C65 C61 108.0(4) . . ?
C64 C65 Fe02 70.4(3) . . ?
C61 C65 Fe02 68.8(2) . . ?
C64 C65 H65 126.0 . . ?
C61 C65 H65 126.0 . . ?
Fe02 C65 H65 126.4 . . ?
C72 C71 C75 106.2(4) . . ?
C72 C71 P2 123.0(3) . . ?
C75 C71 P2 130.6(3) . . ?
C72 C71 Fe02 69.3(2) . . ?
C75 C71 Fe02 69.4(2) . . ?
P2 C71 Fe02 122.1(2) . . ?
C73 C72 C71 108.8(4) . . ?
C73 C72 Fe02 71.3(2) . . ?
C71 C72 Fe02 69.3(2) . . ?
C73 C72 H72 125.6 . . ?
C71 C72 H72 125.6 . . ?
Fe02 C72 H72 125.3 . . ?
C74 C73 C72 108.4(4) . . ?
C74 C73 Fe02 70.3(3) . . ?
C72 C73 Fe02 68.1(2) . . ?
C74 C73 H73 125.8 . . ?
C72 C73 H73 125.8 . . ?
Fe02 C73 H73 127.4 . . ?
C73 C74 C75 108.2(4) . . ?
C73 C74 Fe02 69.8(3) . . ?
C75 C74 Fe02 68.2(3) . . ?
C73 C74 H74 125.9 . . ?
C75 C74 H74 125.9 . . ?
Fe02 C74 H74 127.7 . . ?
C74 C75 C71 108.5(4) . . ?
C74 C75 Fe02 71.4(3) . . ?
C71 C75 Fe02 68.8(2) . . ?
C74 C75 H75 125.8 . . ?
C71 C75 H75 125.8 . . ?
Fe02 C75 H75 125.6 . . ?
Cl2 C1S Cl1 111.8(4) . . ?
Cl2 C1S H1S1 109.3 . . ?
Cl1 C1S H1S1 109.3 . . ?
Cl2 C1S H1S2 109.3 . . ?
Cl1 C1S H1S2 109.3 . . ?
H1S1 C1S H1S2 107.9 . . ?
Cl4 C2S Cl3 111.6(4) . . ?
Cl4 C2S H2S1 109.3 . . ?
Cl3 C2S H2S1 109.3 . . ?
Cl4 C2S H2S2 109.3 . . ?
Cl3 C2S H2S2 109.3 . . ?
H2S1 C2S H2S2 108.0 . . ?

loop_
_geom_bond_atom_site_label_1
_geom_bond_atom_site_label_2
_geom_bond_distance
_geom_bond_site_symmetry_2
_geom_bond_publ_flag
Pd01 S2 2.2931(11) . ?
Pd01 S1 2.3040(13) . ?
Pd01 P2 2.3143(13) . ?
Pd01 P1 2.3263(12) . ?
Fe02 C72 2.020(4) . ?
Fe02 C71 2.020(4) . ?
Fe02 C75 2.028(4) . ?
Fe02 C61 2.030(4) . ?
Fe02 C65 2.042(4) . ?
Fe02 C62 2.045(4) . ?
Fe02 C64 2.059(4) . ?
Fe02 C63 2.061(4) . ?
Fe02 C73 2.063(4) . ?
Fe02 C74 2.070(5) . ?
S2 C6 1.745(4) . ?
P2 C71 1.795(4) . ?
P2 C51 1.821(4) . ?
P2 C41 1.827(4) . ?
P1 C61 1.808(4) . ?
P1 C21 1.827(4) . ?
P1 C31 1.835(4) . ?
S1 C1 1.767(4) . ?
O1 C3 1.379(5) . ?
O1 C7 1.423(6) . ?
O2 C9 1.415(7) . ?
O2 C8 1.418(7) . ?
O3 C10 1.410(8) . ?
O3 C11 1.417(8) . ?
O4 C13 1.412(8) . ?
O4 C12 1.424(8) . ?
O5 C4 1.388(5) . ?
O5 C14 1.446(7) . ?
C1 C6 1.385(6) . ?
C1 C2 1.403(6) . ?
C2 C3 1.386(7) . ?
C2 H2 0.9500 . ?
C3 C4 1.392(7) . ?
C4 C5 1.374(6) . ?
C5 C6 1.388(6) . ?
C5 H5 0.9500 . ?
C7 C8 1.499(7) . ?
C7 H7A 0.9900 . ?
C7 H7B 0.9900 . ?
C8 H8A 0.9900 . ?
C8 H8B 0.9900 . ?
C9 C10 1.494(9) . ?
C9 H9A 0.9900 . ?
C9 H9B 0.9900 . ?
C10 H10A 0.9900 . ?
C10 H10B 0.9900 . ?
C11 C12 1.467(9) . ?
C11 H11A 0.9900 . ?
C11 H11B 0.9900 . ?
C12 H12A 0.9900 . ?
C12 H12B 0.9900 . ?
C13 C14 1.458(10) . ?
C13 H13A 0.9900 . ?
C13 H13B 0.9900 . ?
C14 H14A 0.9900 . ?
C14 H14B 0.9900 . ?
C21 C22 1.397(6) . ?
C21 C26 1.400(7) . ?
C22 C23 1.387(7) . ?
C22 H22 0.9500 . ?
C23 C24 1.379(8) . ?
C23 H23 0.9500 . ?
C24 C25 1.379(8) . ?
C24 H24 0.9500 . ?
C25 C26 1.398(7) . ?
C25 H25 0.9500 . ?
C26 H26 0.9500 . ?
C31 C32 1.386(6) . ?
C31 C36 1.390(6) . ?
C32 C33 1.389(7) . ?
C32 H32 0.9500 . ?
C33 C34 1.377(8) . ?
C33 H33 0.9500 . ?
C34 C35 1.387(8) . ?
C34 H34 0.9500 . ?
C35 C36 1.383(7) . ?
C35 H35 0.9500 . ?
C36 H36 0.9500 . ?
C41 C46 1.391(6) . ?
C41 C42 1.393(6) . ?
C42 C43 1.387(6) . ?
C42 H42 0.9500 . ?
C43 C44 1.380(7) . ?
C43 H43 0.9500 . ?
C44 C45 1.384(7) . ?
C44 H44 0.9500 . ?
C45 C46 1.393(6) . ?
C45 H45 0.9500 . ?
C46 H46 0.9500 . ?
C51 C52 1.383(6) . ?
C51 C56 1.390(6) . ?
C52 C53 1.388(7) . ?
C52 H52 0.9500 . ?
C53 C54 1.386(7) . ?
C53 H53 0.9500 . ?
C54 C55 1.384(7) . ?
C54 H54 0.9500 . ?
C55 C56 1.382(6) . ?
C55 H55 0.9500 . ?
C56 H56 0.9500 . ?
C61 C65 1.443(6) . ?
C61 C62 1.446(6) . ?
C62 C63 1.430(6) . ?
C62 H62 0.9500 . ?
C63 C64 1.408(7) . ?
C63 H63 0.9500 . ?
C64 C65 1.420(6) . ?
C64 H64 0.9500 . ?
C65 H65 0.9500 . ?
C71 C72 1.429(6) . ?
C71 C75 1.446(6) . ?
C72 C73 1.417(6) . ?
C72 H72 0.9500 . ?
C73 C74 1.411(7) . ?
C73 H73 0.9500 . ?
C74 C75 1.415(6) . ?
C74 H74 0.9500 . ?
C75 H75 0.9500 . ?
C1S Cl2 1.744(7) . ?
C1S Cl1 1.758(7) . ?
C1S H1S1 0.9900 . ?
C1S H1S2 0.9900 . ?
C2S Cl4 1.736(7) . ?
C2S Cl3 1.757(7) . ?
C2S H2S1 0.9900 . ?
C2S H2S2 0.9900 . ?

loop_
_platon_squeeze_void_nr
_platon_squeeze_void_average_x
_platon_squeeze_void_average_y
_platon_squeeze_void_average_z
_platon_squeeze_void_volume
_platon_squeeze_void_count_electrons
_platon_squeeze_void_content
1 0.000 0.000 0.000 338 121 ' '
2 1.000 0.500 0.500 337 121 ' '
